data_7237722
loop_
_publ_author_name
'Yang, Huimin'
'Yin, Jinlin'
'Xu, Xiaoxiang'
'Fei, Honghan'

_publ_section_title
;
 Enhanced intrinsic white-light emission upon near-UV excitation by
 crystal engineering of cationic lead bromide layered materials
;
_journal_issue 23
_journal_name_full 'Journal of Materials Chemistry C'
_journal_page_first 7090
_journal_paper_doi 10.1039/C9TC00329K
_journal_volume 7
_journal_year 2019
_chemical_formula_moiety C8H14O4Pb3Br4
_chemical_formula_sum 'C4 H6 Br3 O2 Pb2'
_chemical_formula_weight 740.20
_chemical_name_systematic '[Pb3Br4][C8H14O4]'
_space_group_crystal_system monoclinic
_space_group_IT_number 14
_space_group_name_Hall '-P 2ybc'
_space_group_name_H-M_alt 'P 1 21/c 1'
_atom_sites_solution_hydrogens geom
_audit_creation_method SHELXL-2016/6
_audit_update_record
;
2018-08-10 deposited with the CCDC.	2019-05-15 downloaded from the CCDC.
;
_cell_angle_alpha 90
_cell_angle_beta 90.753(14)
_cell_angle_gamma 90
_cell_formula_units_Z 4
_cell_length_a 14.574(5)
_cell_length_b 8.493(3)
_cell_length_c 8.347(3)
_cell_measurement_reflns_used 5023
_cell_measurement_temperature 273(2)
_cell_measurement_theta_max 27.12
_cell_measurement_theta_min 2.80
_cell_volume 1033.1(6)
_computing_structure_refinement 'SHELXL-2016/6 (Sheldrick, 2016)'
_computing_structure_solution 'SHELXT 2014/5 (Sheldrick, 2014)'
_diffrn_ambient_temperature 273(2)
_diffrn_measured_fraction_theta_full 0.997
_diffrn_measured_fraction_theta_max 0.985
_diffrn_measurement_device_type 'Bruker APEX-II CCD'
_diffrn_measurement_method '\f and \w scans'
_diffrn_radiation_type MoK\a
_diffrn_radiation_wavelength 0.71073
_diffrn_reflns_av_R_equivalents 0.0701
_diffrn_reflns_av_unetI/netI 0.0659
_diffrn_reflns_Laue_measured_fraction_full 0.997
_diffrn_reflns_Laue_measured_fraction_max 0.985
_diffrn_reflns_limit_h_max 17
_diffrn_reflns_limit_h_min -15
_diffrn_reflns_limit_k_max 10
_diffrn_reflns_limit_k_min -10
_diffrn_reflns_limit_l_max 10
_diffrn_reflns_limit_l_min -10
_diffrn_reflns_number 6916
_diffrn_reflns_point_group_measured_fraction_full 0.997
_diffrn_reflns_point_group_measured_fraction_max 0.985
_diffrn_reflns_theta_full 25.242
_diffrn_reflns_theta_max 25.339
_diffrn_reflns_theta_min 2.776
_exptl_absorpt_coefficient_mu 44.109
_exptl_absorpt_correction_T_max 0.0359
_exptl_absorpt_correction_T_min 0.0064
_exptl_absorpt_correction_type multi-scan
_exptl_crystal_colour colourless
_exptl_crystal_density_diffrn 4.759
_exptl_crystal_description sheet
_exptl_crystal_F_000 1260
_exptl_crystal_size_max 0.110
_exptl_crystal_size_mid 0.100
_exptl_crystal_size_min 0.030
_refine_diff_density_max 3.199
_refine_diff_density_min -2.956
_refine_diff_density_rms 0.590
_refine_ls_extinction_method none
_refine_ls_goodness_of_fit_ref 1.075
_refine_ls_hydrogen_treatment constr
_refine_ls_matrix_type full
_refine_ls_number_parameters 101
_refine_ls_number_reflns 1869
_refine_ls_number_restraints 12
_refine_ls_restrained_S_all 1.073
_refine_ls_R_factor_all 0.1110
_refine_ls_R_factor_gt 0.0885
_refine_ls_shift/su_max 0.001
_refine_ls_shift/su_mean 0.000
_refine_ls_structure_factor_coef Fsqd
_refine_ls_weighting_details 'w=1/[\s^2^(Fo^2^)+(0.1297P)^2^+173.1274P] where P=(Fo^2^+2Fc^2^)/3'
_refine_ls_weighting_scheme calc
_refine_ls_wR_factor_gt 0.2395
_refine_ls_wR_factor_ref 0.2628
_reflns_Friedel_coverage 0.000
_reflns_number_gt 1468
_reflns_number_total 1869
_reflns_threshold_expression 'I > 2\s(I)'
_cod_data_source_file c9tc00329k2.cif
_cod_data_source_block 171010aa_a
_cod_original_cell_volume 1033.0(6)
_cod_original_sg_symbol_H-M 'P 21/c'
_cod_database_code 7237722
_shelx_shelxl_version_number 2016/6
_shelx_space_group_comment
;
The symmetry employed for this shelxl refinement is uniquely defined
by the following loop, which should always be used as a source of
symmetry information in preference to the above space-group names.
They are only intended as comments.
;
_shelx_estimated_absorpt_t_min 0.085
_shelx_estimated_absorpt_t_max 0.351

loop_
_space_group_symop_operation_xyz
'x, y, z'
'-x, y+1/2, -z+1/2'
'-x, -y, -z'
'x, -y-1/2, z-1/2'

loop_
_atom_site_label
_atom_site_type_symbol
_atom_site_fract_x
_atom_site_fract_y
_atom_site_fract_z
_atom_site_U_iso_or_equiv
_atom_site_adp_type
_atom_site_occupancy
_atom_site_site_symmetry_order
_atom_site_calc_flag
_atom_site_refinement_flags_posn
_atom_site_refinement_flags_adp
Pb01 Pb 0.66862(12) 0.16419(18) 0.8338(2) 0.0353(5) Uani 1 1 d . .
C1 C 0.820(3) 0.345(4) 0.703(5) 0.026(9) Uani 1 1 d . U
O1 O 0.738(2) 0.383(3) 0.644(4) 0.038(7) Uani 1 1 d . .
Pb02 Pb 0.64408(13) 0.6676(2) 0.6682(3) 0.0401(5) Uani 1 1 d . .
C2 C 0.898(3) 0.444(6) 0.651(7) 0.047(12) Uani 1 1 d . .
H2A H 0.879553 0.553187 0.641272 0.056 Uiso 1 1 calc R U
H2B H 0.920473 0.408601 0.548043 0.056 Uiso 1 1 calc R U
O2 O 0.819(2) 0.233(4) 0.806(4) 0.044(8) Uani 1 1 d . .
Br03 Br 0.6502(4) 0.0101(5) 0.5011(6) 0.0419(12) Uani 1 1 d . .
C3 C 0.977(3) 0.426(5) 0.785(5) 0.039(11) Uani 1 1 d . .
H3A H 0.987051 0.315026 0.804348 0.046 Uiso 1 1 calc R U
H3B H 1.033707 0.468190 0.741633 0.046 Uiso 1 1 calc R U
Br04 Br 0.5019(3) 0.8477(5) 0.8494(5) 0.0345(9) Uani 1 1 d . .
C4 C 0.962(4) 0.503(7) 0.941(7) 0.058(14) Uani 1 1 d . U
H4A H 0.947609 0.612539 0.921903 0.070 Uiso 1 1 calc R U
H4B H 0.909080 0.454704 0.989520 0.070 Uiso 1 1 calc R U
Br05 Br 0.7715(3) 0.8403(5) 0.8596(6) 0.0350(10) Uani 1 1 d . .

loop_
_atom_site_aniso_label
_atom_site_aniso_U_11
_atom_site_aniso_U_22
_atom_site_aniso_U_33
_atom_site_aniso_U_23
_atom_site_aniso_U_13
_atom_site_aniso_U_12
Pb01 0.0345(9) 0.0296(9) 0.0418(10) 0.0033(8) 0.0033(8) -0.0046(7)
C1 0.033(12) 0.025(11) 0.021(11) -0.004(9) 0.006(9) 0.004(9)
O1 0.031(16) 0.031(15) 0.053(19) 0.017(16) 0.008(16) 0.017(13)
Pb02 0.0362(9) 0.0380(10) 0.0461(11) -0.0093(8) 0.0011(9) 0.0019(8)
C2 0.05(3) 0.04(3) 0.05(3) 0.00(3) 0.00(3) 0.00(2)
O2 0.036(17) 0.06(2) 0.037(18) 0.019(16) 0.010(14) 0.023(16)
Br03 0.066(3) 0.0256(19) 0.034(2) -0.0016(17) 0.002(2) 0.002(2)
C3 0.03(2) 0.04(2) 0.05(2) -0.02(2) 0.02(2) -0.02(2)
Br04 0.031(2) 0.0326(19) 0.040(2) -0.0036(19) 0.001(2) -0.0008(18)
C4 0.06(2) 0.05(2) 0.06(2) -0.029(17) -0.008(16) -0.004(17)
Br05 0.033(2) 0.032(2) 0.039(2) -0.003(2) -0.0021(19) -0.0021(18)

loop_
_atom_type_symbol
_atom_type_description
_atom_type_scat_dispersion_real
_atom_type_scat_dispersion_imag
_atom_type_scat_source
C C 0.0033 0.0016 'International Tables Vol C Tables 4.2.6.8 and 6.1.1.4'
H H 0.0000 0.0000 'International Tables Vol C Tables 4.2.6.8 and 6.1.1.4'
Br Br -0.2901 2.4595 'International Tables Vol C Tables 4.2.6.8 and 6.1.1.4'
O O 0.0106 0.0060 'International Tables Vol C Tables 4.2.6.8 and 6.1.1.4'
Pb Pb -3.3944 10.1111 'International Tables Vol C Tables 4.2.6.8 and 6.1.1.4'

loop_
_geom_angle_atom_site_label_1
_geom_angle_atom_site_label_2
_geom_angle_atom_site_label_3
_geom_angle
_geom_angle_site_symmetry_1
_geom_angle_site_symmetry_3
O2 Pb01 O1 52.2(10) . .
O2 Pb01 Br03 95.0(9) . .
O1 Pb01 Br03 77.7(8) . .
O2 Pb01 Br03 84.7(9) . 4_566
O1 Pb01 Br03 71.4(7) . 4_566
Br03 Pb01 Br03 140.86(15) . 4_566
O2 Pb01 Br05 76.8(8) . 1_545
O1 Pb01 Br05 118.1(6) . 1_545
Br03 Pb01 Br05 74.04(13) . 1_545
Br03 Pb01 Br05 142.40(14) 4_566 1_545
O2 C1 O1 114(4) . .
O2 C1 C2 129(4) . .
O1 C1 C2 117(4) . .
C1 O1 Pb01 88(2) . .
Br05 Pb02 Br04 84.49(13) . .
Br05 Pb02 Br03 75.01(14) . 4_566
Br04 Pb02 Br03 79.17(13) . 4_566
Br05 Pb02 Br05 94.68(14) . 4_575
Br04 Pb02 Br05 146.03(13) . 4_575
Br03 Pb02 Br05 133.50(13) 4_566 4_575
Br05 Pb02 Br03 75.88(14) . 1_565
Br04 Pb02 Br03 77.38(12) . 1_565
Br03 Pb02 Br03 144.00(14) 4_566 1_565
Br05 Pb02 Br03 69.57(12) 4_575 1_565
C1 C2 C3 107(4) . .
C1 C2 H2A 110.3 . .
C3 C2 H2A 110.3 . .
C1 C2 H2B 110.3 . .
C3 C2 H2B 110.3 . .
H2A C2 H2B 108.6 . .
C1 O2 Pb01 106(3) . .
Pb01 Br03 Pb01 91.13(12) . 4_565
Pb01 Br03 Pb02 175.33(19) . 4_565
Pb01 Br03 Pb02 91.80(14) 4_565 4_565
Pb01 Br03 Pb02 89.77(13) . 1_545
Pb01 Br03 Pb02 176.44(19) 4_565 1_545
Pb02 Br03 Pb02 87.08(11) 4_565 1_545
C4 C3 C2 118(4) . .
C4 C3 H3A 107.9 . .
C2 C3 H3A 107.9 . .
C4 C3 H3B 107.9 . .
C2 C3 H3B 107.9 . .
H3A C3 H3B 107.2 . .
C4 C4 C3 117(6) 3_767 .
C4 C4 H4A 108.0 3_767 .
C3 C4 H4A 108.0 . .
C4 C4 H4B 108.0 3_767 .
C3 C4 H4B 108.0 . .
H4A C4 H4B 107.2 . .
Pb02 Br05 Pb01 96.08(14) . 1_565
Pb02 Br05 Pb02 93.45(13) . 4_576
Pb01 Br05 Pb02 77.96(11) 1_565 4_576

loop_
_geom_bond_atom_site_label_1
_geom_bond_atom_site_label_2
_geom_bond_distance
_geom_bond_site_symmetry_2
Pb01 O2 2.29(3) .
Pb01 O1 2.65(3) .
Pb01 Br03 3.079(5) .
Pb01 Br03 3.112(5) 4_566
Pb01 Br05 3.139(4) 1_545
C1 O2 1.28(5) .
C1 O1 1.33(5) .
C1 C2 1.49(6) .
Pb02 Br05 2.842(5) .
Pb02 Br04 3.001(5) .
Pb02 Br03 3.162(5) 4_566
Pb02 Br05 3.196(5) 4_575
Pb02 Br03 3.227(5) 1_565
C2 C3 1.60(7) .
C2 H2A 0.9700 .
C2 H2B 0.9700 .
C3 C4 1.47(6) .
C3 H3A 0.9700 .
C3 H3B 0.9700 .
C4 C4 1.46(11) 3_767
C4 H4A 0.9700 .
C4 H4B 0.9700 .
